data_7150893
loop_
_publ_author_name
'Wang, Ting'
'Bai, Yu'
'Ma, Liang'
'Yan, Xiu-Ping'

_publ_section_title
;
 Synthesis and characterization of indolocarbazole-quinoxalines with
 flat rigid structure for sensing fluoride and acetate anions
;
_journal_issue 10
_journal_name_full 'Organic &amp;  Biomolecular Chemistry'
_journal_page_first 1751
_journal_page_last 1755
_journal_paper_doi 10.1039/b801447g
_journal_volume 6
_journal_year 2008
_chemical_formula_sum 'C43 H54 Cl3 N6 O4.5'
_chemical_formula_weight 833.27
_chemical_name_systematic
; 
 ? 
;
_space_group_IT_number 2
_symmetry_cell_setting triclinic
_symmetry_space_group_name_Hall '-P 1'
_symmetry_space_group_name_H-M 'P -1'
_atom_sites_solution_hydrogens geom
_atom_sites_solution_primary direct
_atom_sites_solution_secondary difmap
_audit_creation_method SHELXL-97
_cell_angle_alpha 108.73(3)
_cell_angle_beta 107.18(3)
_cell_angle_gamma 95.52(3)
_cell_formula_units_Z 2
_cell_length_a 12.077(2)
_cell_length_b 13.878(3)
_cell_length_c 14.279(3)
_cell_measurement_reflns_used 2234
_cell_measurement_temperature 113(2)
_cell_measurement_theta_max 22.5
_cell_measurement_theta_min 2.3
_cell_volume 2116.5(10)
_computing_cell_refinement crystalclear
_computing_data_collection crystalclear
_computing_data_reduction crystalclear
_computing_molecular_graphics 'Bruker SHELXTL'
_computing_publication_material 'Bruker SHELXTL'
_computing_structure_refinement 'SHELXL-97 (Sheldrick, 1997)'
_computing_structure_solution 'SHELXS-97 (Sheldrick, 1990)'
_diffrn_ambient_temperature 113(2)
_diffrn_detector_area_resol_mean 7.31
_diffrn_measured_fraction_theta_full 0.992
_diffrn_measured_fraction_theta_max 0.992
_diffrn_measurement_device_type 'rigaku saturn'
_diffrn_measurement_method /w
_diffrn_radiation_monochromator confocal
_diffrn_radiation_source 'rotating anode'
_diffrn_radiation_type MoK\a
_diffrn_radiation_wavelength 0.71073
_diffrn_reflns_av_R_equivalents 0.0260
_diffrn_reflns_av_sigmaI/netI 0.0436
_diffrn_reflns_limit_h_max 14
_diffrn_reflns_limit_h_min -14
_diffrn_reflns_limit_k_max 16
_diffrn_reflns_limit_k_min -16
_diffrn_reflns_limit_l_max 13
_diffrn_reflns_limit_l_min -16
_diffrn_reflns_number 13051
_diffrn_reflns_theta_full 25.02
_diffrn_reflns_theta_max 25.02
_diffrn_reflns_theta_min 1.59
_diffrn_standards_decay_% 0
_diffrn_standards_interval_count 0
_diffrn_standards_interval_time 0
_diffrn_standards_number 0
_exptl_absorpt_coefficient_mu 0.267
_exptl_absorpt_correction_T_max 0.9687
_exptl_absorpt_correction_T_min 0.9485
_exptl_absorpt_correction_type multi-scan
_exptl_absorpt_process_details crystalclear
_exptl_crystal_density_diffrn 1.308
_exptl_crystal_density_method 'not measured'
_exptl_crystal_F_000 882
_exptl_crystal_size_max 0.20
_exptl_crystal_size_mid 0.18
_exptl_crystal_size_min 0.12
_refine_diff_density_max 0.203
_refine_diff_density_min -0.299
_refine_diff_density_rms 0.044
_refine_ls_extinction_method none
_refine_ls_goodness_of_fit_ref 1.144
_refine_ls_hydrogen_treatment mixed
_refine_ls_matrix_type full
_refine_ls_number_parameters 643
_refine_ls_number_reflns 7406
_refine_ls_number_restraints 92
_refine_ls_restrained_S_all 1.145
_refine_ls_R_factor_all 0.0658
_refine_ls_R_factor_gt 0.0537
_refine_ls_shift/su_max 0.003
_refine_ls_shift/su_mean 0.000
_refine_ls_structure_factor_coef Fsqd
_refine_ls_weighting_details 'calc w=1/[\s^2^(Fo^2^)+(0.0298P)^2^+1.7395P] where P=(Fo^2^+2Fc^2^)/3'
_refine_ls_weighting_scheme calc
_refine_ls_wR_factor_gt 0.1127
_refine_ls_wR_factor_ref 0.1181
_reflns_number_gt 6095
_reflns_number_total 7406
_reflns_threshold_expression >2sigma(I)
_cod_data_source_file b801447g_b.txt
_cod_data_source_block r70721a
_cod_original_cell_volume 2116.4(7)
_cod_original_sg_symbol_H-M p-1
_cod_original_formula_sum 'C43 H54 Cl3 N6 O4.50'
_cod_database_code 7150893

loop_
_symmetry_equiv_pos_as_xyz
'x, y, z'
'-x, -y, -z'

loop_
_atom_site_label
_atom_site_type_symbol
_atom_site_fract_x
_atom_site_fract_y
_atom_site_fract_z
_atom_site_U_iso_or_equiv
_atom_site_adp_type
_atom_site_occupancy
_atom_site_symmetry_multiplicity
_atom_site_calc_flag
_atom_site_refinement_flags
_atom_site_disorder_assembly
_atom_site_disorder_group
N1 N 0.29063(18) 0.73231(17) 1.00026(17) 0.0256(5) Uani 1 1 d . A .
N2 N 0.30503(17) 0.72923(16) 1.22180(16) 0.0242(4) Uani 1 1 d . A .
C1 C 0.2558(2) 0.6990(2) 0.8915(2) 0.0294(6) Uani 1 1 d . . .
C2 C 0.2804(3) 0.7518(2) 0.8299(2) 0.0391(7) Uani 1 1 d . . .
H2B H 0.3274 0.8204 0.8602 0.047 Uiso 1 1 calc R . .
C3 C 0.2326(3) 0.6987(3) 0.7213(2) 0.0485(8) Uani 1 1 d . . .
H3A H 0.2479 0.7320 0.6764 0.058 Uiso 1 1 calc R . .
C4 C 0.1627(3) 0.5979(3) 0.6760(2) 0.0451(8) Uani 1 1 d . . .
H4A H 0.1306 0.5652 0.6014 0.054 Uiso 1 1 calc R . .
C5 C 0.1397(2) 0.5456(2) 0.7369(2) 0.0358(7) Uani 1 1 d . . .
H5 H 0.0921 0.4771 0.7057 0.043 Uiso 1 1 calc R . .
C6 C 0.1882(2) 0.5957(2) 0.8469(2) 0.0285(6) Uani 1 1 d . . .
C7 C 0.1837(2) 0.56692(18) 0.93399(19) 0.0237(5) Uani 1 1 d . A .
C8 C 0.12868(19) 0.47345(18) 0.9396(2) 0.0259(6) Uani 1 1 d . . .
C9 C 0.13534(19) 0.47295(18) 1.0434(2) 0.0243(5) Uani 1 1 d . A .
C10 C 0.19616(19) 0.56445(18) 1.13410(19) 0.0231(5) Uani 1 1 d . . .
C11 C 0.2119(2) 0.59146(19) 1.2437(2) 0.0256(5) Uani 1 1 d . A .
C12 C 0.1739(2) 0.5414(2) 1.3032(2) 0.0340(6) Uani 1 1 d . . .
H12A H 0.1265 0.4729 1.2706 0.041 Uiso 1 1 calc R A .
C13 C 0.2069(3) 0.5942(3) 1.4102(2) 0.0448(7) Uani 1 1 d . A .
H13A H 0.1814 0.5611 1.4513 0.054 Uiso 1 1 calc R . .
C14 C 0.2762(3) 0.6942(3) 1.4599(2) 0.0458(7) Uani 1 1 d . . .
H14A H 0.2982 0.7274 1.5341 0.055 Uiso 1 1 calc R A .
C15 C 0.3139(2) 0.7465(2) 1.4037(2) 0.0358(6) Uani 1 1 d . A .
H15A H 0.3606 0.8153 1.4375 0.043 Uiso 1 1 calc R . .
C16 C 0.2806(2) 0.69413(19) 1.2955(2) 0.0263(5) Uani 1 1 d . . .
C17 C 0.25289(19) 0.65192(17) 1.12516(19) 0.0217(5) Uani 1 1 d . A .
C18 C 0.2463(2) 0.65312(18) 1.02477(19) 0.0229(5) Uani 1 1 d . . .
O1 O -0.1995(8) -0.0393(5) 0.7143(4) 0.0465(14) Uani 0.792(4) 1 d PD A 1
O2 O -0.1361(3) 0.0276(2) 0.6182(2) 0.0602(9) Uani 0.792(4) 1 d PD A 1
N5 N -0.1452(2) 0.0325(2) 0.7028(2) 0.0347(8) Uani 0.792(4) 1 d PD A 1
N3 N 0.0752(5) 0.3877(5) 0.8561(4) 0.0212(10) Uani 0.792(4) 1 d P A 1
N4 N 0.0869(6) 0.3919(5) 1.0600(4) 0.0218(11) Uani 0.792(4) 1 d P A 1
C19 C 0.0251(7) 0.3034(4) 0.8711(5) 0.0202(13) Uani 0.792(4) 1 d PD A 1
C20 C -0.0332(5) 0.2119(4) 0.7810(3) 0.0275(11) Uani 0.792(4) 1 d PD A 1
H20A H -0.0358 0.2089 0.7130 0.033 Uiso 0.792(4) 1 calc PR A 1
C21 C -0.0856(4) 0.1281(3) 0.7945(3) 0.0234(10) Uani 0.792(4) 1 d PD A 1
C22 C -0.0848(3) 0.1289(3) 0.8935(3) 0.0259(9) Uani 0.792(4) 1 d PD A 1
H22A H -0.1230 0.0693 0.8998 0.031 Uiso 0.792(4) 1 calc PR A 1
C23 C -0.0281(4) 0.2168(3) 0.9805(3) 0.0248(10) Uani 0.792(4) 1 d PD A 1
H23A H -0.0271 0.2184 1.0477 0.030 Uiso 0.792(4) 1 calc PR A 1
C24 C 0.0291(9) 0.3056(5) 0.9715(5) 0.0214(14) Uani 0.792(4) 1 d PD A 1
O1' O -0.185(2) -0.0418(17) 0.7554(15) 0.062(7) Uani 0.208(4) 1 d PD A 2
O2' O -0.1184(10) 0.0185(9) 0.9259(11) 0.071(4) Uani 0.208(4) 1 d PD A 2
N5' N -0.1323(10) 0.0266(8) 0.8410(10) 0.050(4) Uani 0.208(4) 1 d PDU A 2
N3' N 0.079(2) 0.398(2) 0.8321(17) 0.029(6) Uani 0.208(4) 1 d PU A 2
N4' N 0.082(3) 0.378(2) 1.0292(16) 0.023(5) Uani 0.208(4) 1 d PU A 2
C19' C 0.026(3) 0.3090(15) 0.8392(13) 0.016(5) Uani 0.208(4) 1 d PDU A 2
C20' C -0.030(2) 0.2246(12) 0.7439(12) 0.037(5) Uani 0.208(4) 1 d PD A 2
H20B H -0.0303 0.2301 0.6793 0.044 Uiso 0.208(4) 1 calc PR A 2
C21' C -0.0851(16) 0.1329(10) 0.7450(10) 0.044(5) Uani 0.208(4) 1 d PDU A 2
H21A H -0.1279 0.0765 0.6808 0.053 Uiso 0.208(4) 1 calc PR A 2
C22' C -0.0771(15) 0.1242(9) 0.8408(10) 0.019(4) Uani 0.208(4) 1 d PDU A 2
C23' C -0.0215(16) 0.2068(10) 0.9356(10) 0.034(5) Uani 0.208(4) 1 d PD A 2
H23B H -0.0189 0.2000 1.0003 0.041 Uiso 0.208(4) 1 calc PR A 2
C24' C 0.031(3) 0.3005(12) 0.9342(13) 0.016(6) Uani 0.208(4) 1 d PD A 2
N6 N 0.68536(16) 0.70861(15) 0.34447(15) 0.0238(4) Uani 1 1 d . . .
C25 C 0.5758(2) 0.65130(18) 0.3509(2) 0.0260(5) Uani 1 1 d . . .
H25A H 0.5063 0.6473 0.2908 0.031 Uiso 1 1 calc R . .
H25B H 0.5636 0.6929 0.4164 0.031 Uiso 1 1 calc R . .
C26 C 0.5796(2) 0.54182(19) 0.3499(2) 0.0277(6) Uani 1 1 d . . .
H26A H 0.6389 0.5454 0.4165 0.033 Uiso 1 1 calc R . .
H26B H 0.6042 0.5024 0.2909 0.033 Uiso 1 1 calc R . .
C27 C 0.4582(2) 0.4856(2) 0.3374(2) 0.0315(6) Uani 1 1 d . . .
H27A H 0.4000 0.4796 0.2693 0.038 Uiso 1 1 calc R . .
H27B H 0.4322 0.5272 0.3945 0.038 Uiso 1 1 calc R . .
C28 C 0.4604(3) 0.3772(2) 0.3412(2) 0.0415(7) Uani 1 1 d . . .
H28A H 0.4861 0.3357 0.2848 0.062 Uiso 1 1 calc R . .
H28B H 0.3808 0.3432 0.3317 0.062 Uiso 1 1 calc R . .
H28C H 0.5158 0.3830 0.4096 0.062 Uiso 1 1 calc R . .
C29 C 0.7970(2) 0.69760(19) 0.42099(19) 0.0263(5) Uani 1 1 d . . .
H29A H 0.8666 0.7340 0.4134 0.032 Uiso 1 1 calc R . .
H29B H 0.7999 0.6229 0.4003 0.032 Uiso 1 1 calc R . .
C30 C 0.8085(2) 0.73947(19) 0.5365(2) 0.0306(6) Uani 1 1 d . . .
H30A H 0.8235 0.8165 0.5631 0.037 Uiso 1 1 calc R . .
H30B H 0.7337 0.7135 0.5442 0.037 Uiso 1 1 calc R . .
C31 C 0.9099(2) 0.7046(2) 0.6002(2) 0.0310(6) Uani 1 1 d . . .
H31A H 0.8942 0.6276 0.5727 0.037 Uiso 1 1 calc R . .
H31B H 0.9840 0.7300 0.5911 0.037 Uiso 1 1 calc R . .
C32 C 0.9270(2) 0.7441(2) 0.7166(2) 0.0389(7) Uani 1 1 d . . .
H32A H 0.9439 0.8204 0.7447 0.058 Uiso 1 1 calc R . .
H32B H 0.9934 0.7198 0.7542 0.058 Uiso 1 1 calc R . .
H32C H 0.8546 0.7177 0.7264 0.058 Uiso 1 1 calc R . .
C33 C 0.6774(2) 0.82249(18) 0.3711(2) 0.0278(6) Uani 1 1 d . . .
H33A H 0.6740 0.8503 0.4431 0.033 Uiso 1 1 calc R . .
H33B H 0.6022 0.8265 0.3218 0.033 Uiso 1 1 calc R . .
C34 C 0.7793(2) 0.89208(19) 0.3660(2) 0.0327(6) Uani 1 1 d . . .
H34A H 0.8541 0.8947 0.4202 0.039 Uiso 1 1 calc R . .
H34B H 0.7875 0.8623 0.2960 0.039 Uiso 1 1 calc R . .
C35 C 0.7579(2) 1.0013(2) 0.3841(3) 0.0448(8) Uani 1 1 d . . .
H35A H 0.7343 1.0256 0.4472 0.054 Uiso 1 1 calc R . .
H35B H 0.6917 1.0001 0.3229 0.054 Uiso 1 1 calc R . .
C36 C 0.8670(3) 1.0772(2) 0.3998(3) 0.0561(9) Uani 1 1 d . . .
H36A H 0.9329 1.0785 0.4602 0.084 Uiso 1 1 calc R . .
H36B H 0.8499 1.1470 0.4129 0.084 Uiso 1 1 calc R . .
H36C H 0.8886 1.0551 0.3363 0.084 Uiso 1 1 calc R . .
C37 C 0.6924(2) 0.66167(19) 0.23464(18) 0.0251(5) Uani 1 1 d . . .
H37A H 0.7688 0.6958 0.2357 0.030 Uiso 1 1 calc R . .
H37B H 0.6937 0.5871 0.2195 0.030 Uiso 1 1 calc R . .
C38 C 0.5942(2) 0.66982(19) 0.14461(19) 0.0260(5) Uani 1 1 d . . .
H38A H 0.5865 0.7432 0.1604 0.031 Uiso 1 1 calc R . .
H38B H 0.5179 0.6280 0.1355 0.031 Uiso 1 1 calc R . .
C39 C 0.6232(2) 0.62989(19) 0.04382(19) 0.0267(5) Uani 1 1 d . . .
H39A H 0.6973 0.6748 0.0527 0.032 Uiso 1 1 calc R . .
H39B H 0.6374 0.5586 0.0323 0.032 Uiso 1 1 calc R . .
C40 C 0.5254(2) 0.6280(2) -0.0529(2) 0.0325(6) Uani 1 1 d . . .
H40A H 0.4513 0.5846 -0.0615 0.049 Uiso 1 1 calc R . .
H40B H 0.5474 0.5990 -0.1154 0.049 Uiso 1 1 calc R . .
H40C H 0.5143 0.6990 -0.0440 0.049 Uiso 1 1 calc R . .
Cl1 Cl 0.26393(7) 0.17879(6) 1.06753(6) 0.0469(2) Uani 1 1 d . B .
Cl2 Cl 0.38982(8) 0.07100(6) 0.93523(7) 0.0522(2) Uani 1 1 d . B .
Cl3 Cl 0.14619(16) -0.02436(13) 0.9062(4) 0.0445(9) Uani 0.73(2) 1 d P B 1
Cl3' Cl 0.1576(9) 0.0009(19) 0.8722(12) 0.079(6) Uani 0.27(2) 1 d P B 2
C41 C 0.2838(2) 0.0567(2) 0.9937(2) 0.0373(7) Uani 1 1 d . . .
H41A H 0.3155 0.0244 1.0431 0.045 Uiso 0.73(2) 1 d PR B 1
H41B H 0.2978 0.0112 1.0323 0.045 Uiso 0.27(2) 1 d PR B 2
H1A H 0.327(3) 0.796(2) 1.049(2) 0.045(9) Uiso 1 1 d . . .
H2A H 0.348(3) 0.792(2) 1.237(2) 0.045(9) Uiso 1 1 d . . .
O3 O 0.38572(17) -0.06664(14) 0.13254(15) 0.0378(5) Uani 1 1 d . . .
O4 O 0.43303(18) -0.07633(14) 0.29108(15) 0.0445(5) Uani 1 1 d . . .
C42 C 0.4266(2) -0.0262(2) 0.2313(2) 0.0329(6) Uani 1 1 d . . .
C43 C 0.4706(2) 0.0910(2) 0.2802(2) 0.0413(7) Uani 1 1 d . . .
H43C H 0.5140 0.1116 0.3558 0.062 Uiso 1 1 calc R . .
H43B H 0.4029 0.1249 0.2699 0.062 Uiso 1 1 calc R . .
H43A H 0.5234 0.1121 0.2465 0.062 Uiso 1 1 calc R . .
O5 O 0.4466(4) 0.0354(5) 0.4901(4) 0.0634(14) Uani 0.50 1 d PD . .
H5A H 0.502(6) 0.033(7) 0.542(3) 0.095 Uiso 0.50 1 d PD . .
H5B H 0.453(7) -0.001(6) 0.432(2) 0.095 Uiso 0.50 1 d PD . .

loop_
_atom_site_aniso_label
_atom_site_aniso_U_11
_atom_site_aniso_U_22
_atom_site_aniso_U_33
_atom_site_aniso_U_23
_atom_site_aniso_U_13
_atom_site_aniso_U_12
N1 0.0311(11) 0.0275(11) 0.0287(12) 0.0178(10) 0.0155(10) 0.0112(9)
N2 0.0259(11) 0.0261(11) 0.0264(12) 0.0125(10) 0.0131(9) 0.0086(9)
C1 0.0329(13) 0.0402(15) 0.0319(15) 0.0226(12) 0.0203(12) 0.0221(11)
C2 0.0488(17) 0.0489(17) 0.0453(18) 0.0332(15) 0.0295(15) 0.0279(14)
C3 0.063(2) 0.077(2) 0.0458(19) 0.0457(18) 0.0398(17) 0.0472(19)
C4 0.0532(18) 0.063(2) 0.0304(16) 0.0201(15) 0.0195(15) 0.0348(16)
C5 0.0378(15) 0.0511(17) 0.0279(15) 0.0163(13) 0.0168(13) 0.0277(13)
C6 0.0283(13) 0.0380(14) 0.0296(14) 0.0164(12) 0.0159(12) 0.0209(11)
C7 0.0227(12) 0.0312(13) 0.0244(13) 0.0129(11) 0.0125(11) 0.0152(10)
C8 0.0179(11) 0.0284(13) 0.0311(14) 0.0091(12) 0.0081(11) 0.0121(10)
C9 0.0190(11) 0.0267(12) 0.0340(14) 0.0158(11) 0.0113(11) 0.0119(10)
C10 0.0198(11) 0.0258(12) 0.0306(14) 0.0153(11) 0.0113(11) 0.0105(10)
C11 0.0211(12) 0.0341(13) 0.0326(14) 0.0205(12) 0.0131(11) 0.0136(10)
C12 0.0301(14) 0.0417(15) 0.0429(17) 0.0261(14) 0.0178(13) 0.0112(12)
C13 0.0503(18) 0.067(2) 0.0378(17) 0.0341(16) 0.0270(15) 0.0167(16)
C14 0.0518(18) 0.061(2) 0.0317(16) 0.0193(15) 0.0219(15) 0.0151(16)
C15 0.0378(15) 0.0454(16) 0.0289(15) 0.0142(13) 0.0162(13) 0.0125(12)
C16 0.0234(12) 0.0350(14) 0.0293(14) 0.0166(12) 0.0139(11) 0.0135(10)
C17 0.0210(11) 0.0248(12) 0.0258(13) 0.0127(11) 0.0113(10) 0.0111(9)
C18 0.0225(12) 0.0281(12) 0.0271(13) 0.0157(11) 0.0127(11) 0.0132(10)
O1 0.054(2) 0.029(2) 0.045(2) 0.0015(18) 0.019(2) -0.0022(16)
O2 0.097(2) 0.0442(16) 0.0264(15) 0.0031(13) 0.0193(16) -0.0015(15)
N5 0.0355(16) 0.0295(17) 0.0307(17) 0.0032(13) 0.0074(14) 0.0095(13)
N3 0.0179(17) 0.030(2) 0.021(2) 0.012(2) 0.0094(18) 0.0121(15)
N4 0.0228(19) 0.021(2) 0.021(3) 0.007(2) 0.008(2) 0.0070(16)
C19 0.0196(19) 0.028(2) 0.019(3) 0.011(2) 0.009(4) 0.0110(15)
C20 0.028(2) 0.035(2) 0.025(2) 0.0126(19) 0.012(2) 0.0142(18)
C21 0.0247(19) 0.0246(19) 0.019(3) 0.007(2) 0.005(3) 0.0094(14)
C22 0.0240(17) 0.027(2) 0.029(2) 0.0116(19) 0.0101(18) 0.0087(15)
C23 0.025(2) 0.0265(19) 0.027(2) 0.0119(18) 0.0124(19) 0.0079(15)
C24 0.0204(19) 0.029(3) 0.019(4) 0.009(2) 0.009(3) 0.0121(18)
O1' 0.048(11) 0.027(8) 0.107(19) 0.009(13) 0.041(15) 0.007(7)
O2' 0.057(7) 0.052(7) 0.107(11) 0.030(7) 0.033(8) 0.004(5)
N5' 0.039(6) 0.037(7) 0.071(8) 0.019(6) 0.019(6) 0.006(5)
N3' 0.029(7) 0.033(7) 0.027(8) 0.012(5) 0.012(5) 0.005(4)
N4' 0.024(6) 0.026(7) 0.021(8) 0.009(5) 0.007(5) 0.010(4)
C19' 0.014(6) 0.029(8) 0.013(9) 0.013(6) 0.009(8) 0.007(5)
C20' 0.022(7) 0.032(9) 0.046(13) 0.002(9) 0.012(10) 0.006(6)
C21' 0.030(7) 0.040(8) 0.058(10) 0.017(7) 0.010(7) 0.012(6)
C22' 0.021(6) 0.019(6) 0.021(9) 0.013(7) 0.003(8) 0.004(4)
C23' 0.020(7) 0.042(11) 0.048(13) 0.020(10) 0.018(10) 0.015(7)
C24' 0.015(7) 0.014(7) 0.014(16) 0.004(10) 0.000(15) -0.002(5)
N6 0.0233(10) 0.0270(10) 0.0231(11) 0.0109(9) 0.0074(9) 0.0104(8)
C25 0.0220(12) 0.0307(13) 0.0266(14) 0.0111(11) 0.0089(11) 0.0081(10)
C26 0.0276(13) 0.0299(13) 0.0253(14) 0.0101(11) 0.0081(11) 0.0086(10)
C27 0.0302(13) 0.0353(14) 0.0302(15) 0.0113(12) 0.0130(12) 0.0067(11)
C28 0.0423(16) 0.0384(15) 0.0424(17) 0.0162(14) 0.0133(14) 0.0012(13)
C29 0.0227(12) 0.0290(13) 0.0259(13) 0.0106(11) 0.0047(11) 0.0101(10)
C30 0.0340(14) 0.0282(13) 0.0259(14) 0.0077(11) 0.0064(12) 0.0106(11)
C31 0.0310(13) 0.0344(14) 0.0281(14) 0.0153(12) 0.0069(12) 0.0066(11)
C32 0.0412(16) 0.0402(15) 0.0296(15) 0.0136(13) 0.0032(13) 0.0089(13)
C33 0.0318(13) 0.0239(12) 0.0288(14) 0.0102(11) 0.0094(12) 0.0118(10)
C34 0.0331(14) 0.0298(13) 0.0339(15) 0.0128(12) 0.0078(12) 0.0092(11)
C35 0.0411(16) 0.0343(15) 0.064(2) 0.0265(15) 0.0142(15) 0.0113(13)
C36 0.0509(19) 0.0371(17) 0.083(3) 0.0308(18) 0.0174(18) 0.0087(14)
C37 0.0257(12) 0.0303(13) 0.0217(13) 0.0101(11) 0.0093(11) 0.0107(10)
C38 0.0252(12) 0.0295(13) 0.0234(13) 0.0090(11) 0.0080(11) 0.0110(10)
C39 0.0243(12) 0.0309(13) 0.0273(14) 0.0131(11) 0.0088(11) 0.0089(10)
C40 0.0312(14) 0.0386(15) 0.0255(14) 0.0113(12) 0.0068(12) 0.0094(11)
Cl1 0.0484(4) 0.0419(4) 0.0494(5) 0.0130(4) 0.0179(4) 0.0156(3)
Cl2 0.0694(5) 0.0435(4) 0.0626(5) 0.0253(4) 0.0416(5) 0.0162(4)
Cl3 0.0391(6) 0.0406(10) 0.0473(15) 0.0143(6) 0.0094(7) 0.0033(5)
Cl3' 0.043(3) 0.111(8) 0.056(4) 0.002(5) 0.005(3) 0.030(4)
C41 0.0346(14) 0.0372(15) 0.0423(17) 0.0171(13) 0.0129(13) 0.0100(12)
O3 0.0483(11) 0.0311(10) 0.0375(12) 0.0164(9) 0.0164(10) 0.0061(8)
O4 0.0576(13) 0.0299(10) 0.0369(11) 0.0186(9) -0.0010(10) 0.0016(9)
C42 0.0246(13) 0.0314(14) 0.0420(18) 0.0165(13) 0.0068(12) 0.0069(11)
C43 0.0404(16) 0.0307(14) 0.0482(18) 0.0184(14) 0.0066(14) 0.0016(12)
O5 0.071(3) 0.096(4) 0.035(2) 0.025(3) 0.024(2) 0.046(3)

loop_
_atom_type_symbol
_atom_type_description
_atom_type_scat_dispersion_real
_atom_type_scat_dispersion_imag
_atom_type_scat_source
C C 0.0033 0.0016 'International Tables Vol C Tables 4.2.6.8 and 6.1.1.4'
H H 0.0000 0.0000 'International Tables Vol C Tables 4.2.6.8 and 6.1.1.4'
N N 0.0061 0.0033 'International Tables Vol C Tables 4.2.6.8 and 6.1.1.4'
O O 0.0106 0.0060 'International Tables Vol C Tables 4.2.6.8 and 6.1.1.4'
Cl Cl 0.1484 0.1585 'International Tables Vol C Tables 4.2.6.8 and 6.1.1.4'

loop_
_geom_angle_atom_site_label_1
_geom_angle_atom_site_label_2
_geom_angle_atom_site_label_3
_geom_angle
_geom_angle_site_symmetry_1
_geom_angle_site_symmetry_3
_geom_angle_publ_flag
C18 N1 C1 107.8(2) . . ?
C18 N1 H1A 123(2) . . ?
C1 N1 H1A 129(2) . . ?
C17 N2 C16 108.0(2) . . ?
C17 N2 H2A 128(2) . . ?
C16 N2 H2A 124(2) . . ?
N1 C1 C2 128.9(3) . . ?
N1 C1 C6 109.0(2) . . ?
C2 C1 C6 122.1(3) . . ?
C1 C2 C3 116.4(3) . . ?
C1 C2 H2B 121.8 . . ?
C3 C2 H2B 121.8 . . ?
C2 C3 C4 122.2(3) . . ?
C2 C3 H3A 118.9 . . ?
C4 C3 H3A 118.9 . . ?
C5 C4 C3 121.3(3) . . ?
C5 C4 H4A 119.3 . . ?
C3 C4 H4A 119.3 . . ?
C4 C5 C6 118.2(3) . . ?
C4 C5 H5 120.9 . . ?
C6 C5 H5 120.9 . . ?
C5 C6 C1 119.7(3) . . ?
C5 C6 C7 134.1(3) . . ?
C1 C6 C7 106.2(2) . . ?
C18 C7 C6 106.3(2) . . ?
C18 C7 C8 121.2(2) . . ?
C6 C7 C8 132.5(2) . . ?
N3 C8 C7 123.1(3) . . ?
N3 C8 N3' 16.6(10) . . ?
C7 C8 N3' 106.6(9) . . ?
N3 C8 C9 118.7(3) . . ?
C7 C8 C9 118.1(2) . . ?
N3' C8 C9 135.3(9) . . ?
N4' C9 N4 17.4(9) . . ?
N4' C9 C10 133.8(9) . . ?
N4 C9 C10 116.6(3) . . ?
N4' C9 C8 107.3(9) . . ?
N4 C9 C8 124.5(3) . . ?
C10 C9 C8 118.9(2) . . ?
C17 C10 C9 120.9(2) . . ?
C17 C10 C11 106.4(2) . . ?
C9 C10 C11 132.7(2) . . ?
C12 C11 C16 118.8(2) . . ?
C12 C11 C10 135.0(2) . . ?
C16 C11 C10 106.2(2) . . ?
C13 C12 C11 118.3(3) . . ?
C13 C12 H12A 120.9 . . ?
C11 C12 H12A 120.9 . . ?
C12 C13 C14 122.0(3) . . ?
C12 C13 H13A 119.0 . . ?
C14 C13 H13A 119.0 . . ?
C15 C14 C13 121.3(3) . . ?
C15 C14 H14A 119.3 . . ?
C13 C14 H14A 119.3 . . ?
C14 C15 C16 117.1(3) . . ?
C14 C15 H15A 121.4 . . ?
C16 C15 H15A 121.4 . . ?
N2 C16 C15 128.5(2) . . ?
N2 C16 C11 109.0(2) . . ?
C15 C16 C11 122.4(2) . . ?
N2 C17 C10 110.4(2) . . ?
N2 C17 C18 129.1(2) . . ?
C10 C17 C18 120.5(2) . . ?
N1 C18 C7 110.8(2) . . ?
N1 C18 C17 128.8(2) . . ?
C7 C18 C17 120.3(2) . . ?
O1 N5 O2 123.1(4) . . ?
O1 N5 C21 118.7(4) . . ?
O2 N5 C21 118.2(3) . . ?
C8 N3 C19 117.9(5) . . ?
C9 N4 C24 115.2(5) . . ?
N3 C19 C24 122.5(4) . . ?
N3 C19 C20 117.7(5) . . ?
C24 C19 C20 119.8(5) . . ?
C21 C20 C19 118.3(4) . . ?
C21 C20 H20A 120.8 . . ?
C19 C20 H20A 120.8 . . ?
C20 C21 C22 122.9(4) . . ?
C20 C21 N5 119.2(4) . . ?
C22 C21 N5 117.8(4) . . ?
C23 C22 C21 118.8(4) . . ?
C23 C22 H22A 120.6 . . ?
C21 C22 H22A 120.6 . . ?
C22 C23 C24 120.7(4) . . ?
C22 C23 H23A 119.6 . . ?
C24 C23 H23A 119.6 . . ?
N4 C24 C19 121.2(5) . . ?
N4 C24 C23 119.5(5) . . ?
C19 C24 C23 119.3(5) . . ?
O2' N5' O1' 125.5(18) . . ?
O2' N5' C22' 117.8(11) . . ?
O1' N5' C22' 116.7(16) . . ?
C19' N3' C8 105.7(14) . . ?
C9 N4' C24' 124.2(18) . . ?
N3' C19' C24' 123.0(14) . . ?
N3' C19' C20' 116.1(14) . . ?
C24' C19' C20' 120.9(9) . . ?
C21' C20' C19' 119.2(9) . . ?
C21' C20' H20B 120.4 . . ?
C19' C20' H20B 120.4 . . ?
C20' C21' C22' 119.4(9) . . ?
C20' C21' H21A 120.3 . . ?
C22' C21' H21A 120.3 . . ?
C23' C22' C21' 121.9(8) . . ?
C23' C22' N5' 119.2(9) . . ?
C21' C22' N5' 118.9(9) . . ?
C22' C23' C24' 118.6(8) . . ?
C22' C23' H23B 120.7 . . ?
C24' C23' H23B 120.7 . . ?
N4' C24' C19' 124.5(16) . . ?
N4' C24' C23' 115.6(17) . . ?
C19' C24' C23' 119.9(9) . . ?
C25 N6 C29 110.38(18) . . ?
C25 N6 C33 107.62(17) . . ?
C29 N6 C33 110.71(18) . . ?
C25 N6 C37 110.49(18) . . ?
C29 N6 C37 106.68(17) . . ?
C33 N6 C37 111.00(19) . . ?
N6 C25 C26 115.40(19) . . ?
N6 C25 H25A 108.4 . . ?
C26 C25 H25A 108.4 . . ?
N6 C25 H25B 108.4 . . ?
C26 C25 H25B 108.4 . . ?
H25A C25 H25B 107.5 . . ?
C25 C26 C27 110.6(2) . . ?
C25 C26 H26A 109.5 . . ?
C27 C26 H26A 109.5 . . ?
C25 C26 H26B 109.5 . . ?
C27 C26 H26B 109.5 . . ?
H26A C26 H26B 108.1 . . ?
C26 C27 C28 111.9(2) . . ?
C26 C27 H27A 109.2 . . ?
C28 C27 H27A 109.2 . . ?
C26 C27 H27B 109.2 . . ?
C28 C27 H27B 109.2 . . ?
H27A C27 H27B 107.9 . . ?
C27 C28 H28A 109.5 . . ?
C27 C28 H28B 109.5 . . ?
H28A C28 H28B 109.5 . . ?
C27 C28 H28C 109.5 . . ?
H28A C28 H28C 109.5 . . ?
H28B C28 H28C 109.5 . . ?
N6 C29 C30 115.73(19) . . ?
N6 C29 H29A 108.3 . . ?
C30 C29 H29A 108.3 . . ?
N6 C29 H29B 108.3 . . ?
C30 C29 H29B 108.3 . . ?
H29A C29 H29B 107.4 . . ?
C31 C30 C29 109.8(2) . . ?
C31 C30 H30A 109.7 . . ?
C29 C30 H30A 109.7 . . ?
C31 C30 H30B 109.7 . . ?
C29 C30 H30B 109.7 . . ?
H30A C30 H30B 108.2 . . ?
C32 C31 C30 112.7(2) . . ?
C32 C31 H31A 109.1 . . ?
C30 C31 H31A 109.1 . . ?
C32 C31 H31B 109.1 . . ?
C30 C31 H31B 109.1 . . ?
H31A C31 H31B 107.8 . . ?
C31 C32 H32A 109.5 . . ?
C31 C32 H32B 109.5 . . ?
H32A C32 H32B 109.5 . . ?
C31 C32 H32C 109.5 . . ?
H32A C32 H32C 109.5 . . ?
H32B C32 H32C 109.5 . . ?
N6 C33 C34 115.0(2) . . ?
N6 C33 H33A 108.5 . . ?
C34 C33 H33A 108.5 . . ?
N6 C33 H33B 108.5 . . ?
C34 C33 H33B 108.5 . . ?
H33A C33 H33B 107.5 . . ?
C35 C34 C33 111.0(2) . . ?
C35 C34 H34A 109.4 . . ?
C33 C34 H34A 109.4 . . ?
C35 C34 H34B 109.4 . . ?
C33 C34 H34B 109.4 . . ?
H34A C34 H34B 108.0 . . ?
C34 C35 C36 112.2(2) . . ?
C34 C35 H35A 109.2 . . ?
C36 C35 H35A 109.2 . . ?
C34 C35 H35B 109.2 . . ?
C36 C35 H35B 109.2 . . ?
H35A C35 H35B 107.9 . . ?
C35 C36 H36A 109.5 . . ?
C35 C36 H36B 109.5 . . ?
H36A C36 H36B 109.5 . . ?
C35 C36 H36C 109.5 . . ?
H36A C36 H36C 109.5 . . ?
H36B C36 H36C 109.5 . . ?
C38 C37 N6 116.71(19) . . ?
C38 C37 H37A 108.1 . . ?
N6 C37 H37A 108.1 . . ?
C38 C37 H37B 108.1 . . ?
N6 C37 H37B 108.1 . . ?
H37A C37 H37B 107.3 . . ?
C37 C38 C39 109.13(19) . . ?
C37 C38 H38A 109.9 . . ?
C39 C38 H38A 109.9 . . ?
C37 C38 H38B 109.9 . . ?
C39 C38 H38B 109.9 . . ?
H38A C38 H38B 108.3 . . ?
C40 C39 C38 113.1(2) . . ?
C40 C39 H39A 109.0 . . ?
C38 C39 H39A 109.0 . . ?
C40 C39 H39B 109.0 . . ?
C38 C39 H39B 109.0 . . ?
H39A C39 H39B 107.8 . . ?
C39 C40 H40A 109.5 . . ?
C39 C40 H40B 109.5 . . ?
H40A C40 H40B 109.5 . . ?
C39 C40 H40C 109.5 . . ?
H40A C40 H40C 109.5 . . ?
H40B C40 H40C 109.5 . . ?
Cl2 C41 Cl3 114.9(2) . . ?
Cl2 C41 Cl1 111.39(15) . . ?
Cl3 C41 Cl1 110.50(17) . . ?
Cl2 C41 Cl3' 96.3(8) . . ?
Cl3 C41 Cl3' 23.2(10) . . ?
Cl1 C41 Cl3' 108.0(4) . . ?
Cl2 C41 H41A 106.5 . . ?
Cl3 C41 H41A 106.5 . . ?
Cl1 C41 H41A 106.5 . . ?
Cl3' C41 H41A 127.4 . . ?
Cl2 C41 H41B 113.4 . . ?
Cl3 C41 H41B 92.1 . . ?
Cl1 C41 H41B 113.3 . . ?
Cl3' C41 H41B 113.2 . . ?
H41A C41 H41B 14.4 . . ?
O4 C42 O3 124.2(2) . . ?
O4 C42 C43 118.6(3) . . ?
O3 C42 C43 117.2(3) . . ?
C42 C43 H43C 109.5 . . ?
C42 C43 H43B 109.5 . . ?
H43C C43 H43B 109.5 . . ?
C42 C43 H43A 109.5 . . ?
H43C C43 H43A 109.5 . . ?
H43B C43 H43A 109.5 . . ?
O5 O5 H5A 43(5) 2_656 . ?
O5 O5 H5B 69(4) 2_656 . ?
H5A O5 H5B 110.6(19) . . ?

loop_
_geom_bond_atom_site_label_1
_geom_bond_atom_site_label_2
_geom_bond_distance
_geom_bond_site_symmetry_2
_geom_bond_publ_flag
N1 C18 1.364(3) . ?
N1 C1 1.385(3) . ?
N1 H1A 0.90(3) . ?
N2 C17 1.363(3) . ?
N2 C16 1.385(3) . ?
N2 H2A 0.90(3) . ?
C1 C2 1.387(4) . ?
C1 C6 1.417(4) . ?
C2 C3 1.392(4) . ?
C2 H2B 0.9500 . ?
C3 C4 1.398(5) . ?
C3 H3A 0.9500 . ?
C4 C5 1.369(4) . ?
C4 H4A 0.9500 . ?
C5 C6 1.403(4) . ?
C5 H5 0.9500 . ?
C6 C7 1.437(3) . ?
C7 C18 1.391(3) . ?
C7 C8 1.436(3) . ?
C8 N3 1.319(6) . ?
C8 N3' 1.45(2) . ?
C8 C9 1.463(4) . ?
C9 N4' 1.33(3) . ?
C9 N4 1.338(7) . ?
C9 C10 1.426(3) . ?
C10 C17 1.397(3) . ?
C10 C11 1.434(3) . ?
C11 C12 1.402(4) . ?
C11 C16 1.414(4) . ?
C12 C13 1.377(4) . ?
C12 H12A 0.9500 . ?
C13 C14 1.388(4) . ?
C13 H13A 0.9500 . ?
C14 C15 1.380(4) . ?
C14 H14A 0.9500 . ?
C15 C16 1.390(4) . ?
C15 H15A 0.9500 . ?
C17 C18 1.418(3) . ?
O1 N5 1.222(6) . ?
O2 N5 1.225(4) . ?
N5 C21 1.461(5) . ?
N3 C19 1.372(8) . ?
N4 C24 1.366(9) . ?
C19 C24 1.410(5) . ?
C19 C20 1.417(5) . ?
C20 C21 1.365(5) . ?
C20 H20A 0.9500 . ?
C21 C22 1.408(5) . ?
C22 C23 1.365(5) . ?
C22 H22A 0.9500 . ?
C23 C24 1.415(6) . ?
C23 H23A 0.9500 . ?
O1' N5' 1.217(10) . ?
O2' N5' 1.216(9) . ?
N5' C22' 1.452(12) . ?
N3' C19' 1.38(3) . ?
N4' C24' 1.35(3) . ?
C19' C24' 1.383(9) . ?
C19' C20' 1.401(10) . ?
C20' C21' 1.384(9) . ?
C20' H20B 0.9500 . ?
C21' C22' 1.388(9) . ?
C21' H21A 0.9500 . ?
C22' C23' 1.384(9) . ?
C23' C24' 1.400(9) . ?
C23' H23B 0.9500 . ?
N6 C25 1.519(3) . ?
N6 C29 1.520(3) . ?
N6 C33 1.522(3) . ?
N6 C37 1.525(3) . ?
C25 C26 1.520(3) . ?
C25 H25A 0.9900 . ?
C25 H25B 0.9900 . ?
C26 C27 1.525(3) . ?
C26 H26A 0.9900 . ?
C26 H26B 0.9900 . ?
C27 C28 1.526(4) . ?
C27 H27A 0.9900 . ?
C27 H27B 0.9900 . ?
C28 H28A 0.9800 . ?
C28 H28B 0.9800 . ?
C28 H28C 0.9800 . ?
C29 C30 1.520(4) . ?
C29 H29A 0.9900 . ?
C29 H29B 0.9900 . ?
C30 C31 1.516(3) . ?
C30 H30A 0.9900 . ?
C30 H30B 0.9900 . ?
C31 C32 1.516(4) . ?
C31 H31A 0.9900 . ?
C31 H31B 0.9900 . ?
C32 H32A 0.9800 . ?
C32 H32B 0.9800 . ?
C32 H32C 0.9800 . ?
C33 C34 1.523(4) . ?
C33 H33A 0.9900 . ?
C33 H33B 0.9900 . ?
C34 C35 1.515(4) . ?
C34 H34A 0.9900 . ?
C34 H34B 0.9900 . ?
C35 C36 1.517(4) . ?
C35 H35A 0.9900 . ?
C35 H35B 0.9900 . ?
C36 H36A 0.9800 . ?
C36 H36B 0.9800 . ?
C36 H36C 0.9800 . ?
C37 C38 1.514(3) . ?
C37 H37A 0.9900 . ?
C37 H37B 0.9900 . ?
C38 C39 1.525(3) . ?
C38 H38A 0.9900 . ?
C38 H38B 0.9900 . ?
C39 C40 1.520(3) . ?
C39 H39A 0.9900 . ?
C39 H39B 0.9900 . ?
C40 H40A 0.9800 . ?
C40 H40B 0.9800 . ?
C40 H40C 0.9800 . ?
Cl1 C41 1.766(3) . ?
Cl2 C41 1.750(3) . ?
Cl3 C41 1.761(3) . ?
Cl3' C41 1.811(7) . ?
C41 H41A 0.9600 . ?
C41 H41B 0.9600 . ?
O3 C42 1.255(3) . ?
O4 C42 1.254(3) . ?
C42 C43 1.516(4) . ?
C43 H43C 0.9800 . ?
C43 H43B 0.9800 . ?
C43 H43A 0.9800 . ?
O5 O5 1.707(8) 2_656 ?
O5 H5A 0.850(10) . ?
O5 H5B 0.851(10) . ?

loop_
_geom_torsion_atom_site_label_1
_geom_torsion_atom_site_label_2
_geom_torsion_atom_site_label_3
_geom_torsion_atom_site_label_4
_geom_torsion
_geom_torsion_site_symmetry_1
_geom_torsion_site_symmetry_2
_geom_torsion_site_symmetry_3
_geom_torsion_site_symmetry_4
_geom_torsion_publ_flag
C18 N1 C1 C2 -179.2(2) . . . . ?
C18 N1 C1 C6 -0.3(3) . . . . ?
N1 C1 C2 C3 -179.6(2) . . . . ?
C6 C1 C2 C3 1.6(4) . . . . ?
C1 C2 C3 C4 0.4(4) . . . . ?
C2 C3 C4 C5 -1.2(4) . . . . ?
C3 C4 C5 C6 0.0(4) . . . . ?
C4 C5 C6 C1 1.9(4) . . . . ?
C4 C5 C6 C7 179.9(2) . . . . ?
N1 C1 C6 C5 178.2(2) . . . . ?
C2 C1 C6 C5 -2.8(4) . . . . ?
N1 C1 C6 C7 -0.3(3) . . . . ?
C2 C1 C6 C7 178.8(2) . . . . ?
C5 C6 C7 C18 -177.4(3) . . . . ?
C1 C6 C7 C18 0.7(2) . . . . ?
C5 C6 C7 C8 1.6(4) . . . . ?
C1 C6 C7 C8 179.7(2) . . . . ?
C18 C7 C8 N3 -175.4(4) . . . . ?
C6 C7 C8 N3 5.7(5) . . . . ?
C18 C7 C8 N3' -176.2(12) . . . . ?
C6 C7 C8 N3' 4.9(13) . . . . ?
C18 C7 C8 C9 2.9(3) . . . . ?
C6 C7 C8 C9 -175.9(2) . . . . ?
N3 C8 C9 N4' 0.3(13) . . . . ?
C7 C8 C9 N4' -178.1(13) . . . . ?
N3' C8 C9 N4' 1(2) . . . . ?
N3 C8 C9 N4 -2.4(5) . . . . ?
C7 C8 C9 N4 179.2(4) . . . . ?
N3' C8 C9 N4 -2.0(17) . . . . ?
N3 C8 C9 C10 178.2(4) . . . . ?
C7 C8 C9 C10 -0.3(3) . . . . ?
N3' C8 C9 C10 178.6(17) . . . . ?
N4' C9 C10 C17 174.5(17) . . . . ?
N4 C9 C10 C17 177.9(4) . . . . ?
C8 C9 C10 C17 -2.6(3) . . . . ?
N4' C9 C10 C11 -7.5(17) . . . . ?
N4 C9 C10 C11 -4.1(5) . . . . ?
C8 C9 C10 C11 175.3(2) . . . . ?
C17 C10 C11 C12 177.0(3) . . . . ?
C9 C10 C11 C12 -1.2(5) . . . . ?
C17 C10 C11 C16 -1.4(2) . . . . ?
C9 C10 C11 C16 -179.6(2) . . . . ?
C16 C11 C12 C13 -1.0(4) . . . . ?
C10 C11 C12 C13 -179.3(3) . . . . ?
C11 C12 C13 C14 -0.2(4) . . . . ?
C12 C13 C14 C15 1.1(5) . . . . ?
C13 C14 C15 C16 -0.7(4) . . . . ?
C17 N2 C16 C15 -179.0(2) . . . . ?
C17 N2 C16 C11 0.4(2) . . . . ?
C14 C15 C16 N2 178.9(2) . . . . ?
C14 C15 C16 C11 -0.5(4) . . . . ?
C12 C11 C16 N2 -178.1(2) . . . . ?
C10 C11 C16 N2 0.6(2) . . . . ?
C12 C11 C16 C15 1.4(4) . . . . ?
C10 C11 C16 C15 -179.9(2) . . . . ?
C16 N2 C17 C10 -1.4(3) . . . . ?
C16 N2 C17 C18 175.6(2) . . . . ?
C9 C10 C17 N2 -179.78(19) . . . . ?
C11 C10 C17 N2 1.8(3) . . . . ?
C9 C10 C17 C18 3.0(3) . . . . ?
C11 C10 C17 C18 -175.49(19) . . . . ?
C1 N1 C18 C7 0.8(3) . . . . ?
C1 N1 C18 C17 -176.3(2) . . . . ?
C6 C7 C18 N1 -0.9(3) . . . . ?
C8 C7 C18 N1 179.94(19) . . . . ?
C6 C7 C18 C17 176.43(19) . . . . ?
C8 C7 C18 C17 -2.7(3) . . . . ?
N2 C17 C18 N1 -0.1(4) . . . . ?
C10 C17 C18 N1 176.6(2) . . . . ?
N2 C17 C18 C7 -177.0(2) . . . . ?
C10 C17 C18 C7 -0.3(3) . . . . ?
C7 C8 N3 C19 -179.6(5) . . . . ?
N3' C8 N3 C19 -177(5) . . . . ?
C9 C8 N3 C19 2.1(7) . . . . ?
N4' C9 N4 C24 -8(5) . . . . ?
C10 C9 N4 C24 179.8(6) . . . . ?
C8 C9 N4 C24 0.4(9) . . . . ?
C8 N3 C19 C24 -0.1(11) . . . . ?
C8 N3 C19 C20 179.4(6) . . . . ?
N3 C19 C20 C21 -178.7(6) . . . . ?
C24 C19 C20 C21 0.8(10) . . . . ?
C19 C20 C21 C22 0.4(9) . . . . ?
C19 C20 C21 N5 -179.4(5) . . . . ?
O1 N5 C21 C20 -174.5(6) . . . . ?
O2 N5 C21 C20 7.0(6) . . . . ?
O1 N5 C21 C22 5.7(7) . . . . ?
O2 N5 C21 C22 -172.8(4) . . . . ?
C20 C21 C22 C23 -0.7(7) . . . . ?
N5 C21 C22 C23 179.1(4) . . . . ?
C21 C22 C23 C24 -0.2(8) . . . . ?
C9 N4 C24 C19 1.7(12) . . . . ?
C9 N4 C24 C23 -178.1(6) . . . . ?
N3 C19 C24 N4 -2.0(13) . . . . ?
C20 C19 C24 N4 178.5(9) . . . . ?
N3 C19 C24 C23 177.8(8) . . . . ?
C20 C19 C24 C23 -1.7(12) . . . . ?
C22 C23 C24 N4 -178.8(7) . . . . ?
C22 C23 C24 C19 1.4(11) . . . . ?
N3 C8 N3' C19' 3(4) . . . . ?
C7 C8 N3' C19' -180(2) . . . . ?
C9 C8 N3' C19' 1(3) . . . . ?
N4 C9 N4' C24' 171(7) . . . . ?
C10 C9 N4' C24' -179(2) . . . . ?
C8 C9 N4' C24' -1(3) . . . . ?
C8 N3' C19' C24' -3(4) . . . . ?
C8 N3' C19' C20' 179(3) . . . . ?
N3' C19' C20' C21' -180(3) . . . . ?
C24' C19' C20' C21' 3(5) . . . . ?
C19' C20' C21' C22' -4(4) . . . . ?
C20' C21' C22' C23' 4(3) . . . . ?
C20' C21' C22' N5' -178.3(17) . . . . ?
O2' N5' C22' C23' -6(2) . . . . ?
O1' N5' C22' C23' 176(2) . . . . ?
O2' N5' C22' C21' 175.8(18) . . . . ?
O1' N5' C22' C21' -2(3) . . . . ?
C21' C22' C23' C24' -2(3) . . . . ?
N5' C22' C23' C24' -180(2) . . . . ?
C9 N4' C24' C19' -1(5) . . . . ?
C9 N4' C24' C23' -179(2) . . . . ?
N3' C19' C24' N4' 3(5) . . . . ?
C20' C19' C24' N4' -179(3) . . . . ?
N3' C19' C24' C23' -178(3) . . . . ?
C20' C19' C24' C23' -1(5) . . . . ?
C22' C23' C24' N4' 179(2) . . . . ?
C22' C23' C24' C19' 0(4) . . . . ?
C29 N6 C25 C26 -46.6(3) . . . . ?
C33 N6 C25 C26 -167.5(2) . . . . ?
C37 N6 C25 C26 71.2(2) . . . . ?
N6 C25 C26 C27 -170.2(2) . . . . ?
C25 C26 C27 C28 -177.3(2) . . . . ?
C25 N6 C29 C30 -59.7(3) . . . . ?
C33 N6 C29 C30 59.3(3) . . . . ?
C37 N6 C29 C30 -179.8(2) . . . . ?
N6 C29 C30 C31 168.9(2) . . . . ?
C29 C30 C31 C32 179.7(2) . . . . ?
C25 N6 C33 C34 -178.6(2) . . . . ?
C29 N6 C33 C34 60.7(3) . . . . ?
C37 N6 C33 C34 -57.6(3) . . . . ?
N6 C33 C34 C35 175.0(2) . . . . ?
C33 C34 C35 C36 169.4(3) . . . . ?
C25 N6 C37 C38 63.9(3) . . . . ?
C29 N6 C37 C38 -176.1(2) . . . . ?
C33 N6 C37 C38 -55.4(3) . . . . ?
N6 C37 C38 C39 173.8(2) . . . . ?
C37 C38 C39 C40 176.0(2) . . . . ?
